data_7054922
loop_
_publ_author_name
'Marin, Luminita'
'van der Lee, Arie'
'Shova, Sergiu'
'Arvinte, Adina'
'Barboiu, Mihail'

_publ_section_title
;
 Molecular amorphous glasses toward large azomethine crystals with
 aggregation-induced emission
;
_journal_issue 8
_journal_name_full 'New J. Chem.'
_journal_page_first 6404
_journal_paper_doi 10.1039/C5NJ01052G
_journal_volume 39
_journal_year 2015
_chemical_formula_moiety 'C21 H21 N O'
_chemical_formula_sum 'C21 H21 N O'
_chemical_formula_weight 303.39
_space_group_IT_number 2
_symmetry_cell_setting triclinic
_symmetry_space_group_name_Hall '-P 1'
_symmetry_space_group_name_H-M 'P -1'
_atom_sites_solution_hydrogens difmap
_atom_sites_solution_primary iterative
_audit_update_record
;
2015-06-05 deposited with the CCDC.
2015-06-10 downloaded from the CCDC.
;
_cell_angle_alpha 96.420(3)
_cell_angle_beta 103.728(3)
_cell_angle_gamma 92.257(3)
_cell_formula_units_Z 4
_cell_length_a 9.6623(3)
_cell_length_b 13.1399(4)
_cell_length_c 13.4402(4)
_cell_measurement_reflns_used 7153
_cell_measurement_temperature 175
_cell_measurement_theta_max 29.0795
_cell_measurement_theta_min 4.1426
_cell_volume 1643.40(9)
_computing_cell_refinement
;
CrysAlisPro, Agilent Technologies,
Version 1.171.35.11 (release 16-05-2011 CrysAlis171 .NET)
(compiled May 16 2011,17:55:39)
;
_computing_data_collection
;
CrysAlisPro, Agilent Technologies,
Version 1.171.35.11 (release 16-05-2011 CrysAlis171 .NET)
(compiled May 16 2011,17:55:39)
;
_computing_data_reduction
;
CrysAlisPro, Agilent Technologies,
Version 1.171.35.11 (release 16-05-2011 CrysAlis171 .NET)
(compiled May 16 2011,17:55:39)
;
_computing_molecular_graphics 'CAMERON (Watkin et al., 1996)'
_computing_publication_material 'CRYSTALS (Betteridge et al., 2003)'
_computing_structure_refinement 'CRYSTALS (Betteridge et al., 2003)'
_computing_structure_solution 'Superflip (Palatinus & Chapuis, 2007)'
_diffrn_ambient_temperature 175
_diffrn_detector_area_resol_mean 16.0143
_diffrn_measured_fraction_theta_full 0.983
_diffrn_measured_fraction_theta_max 0.907
_diffrn_measurement_details
;
  1 omega   35.00   60.00   1.0000   16.9300
omega____ theta____ kappa____ phi______ frames
    -       17.9412  179.0000 -150.0000 25

  2 omega   -9.00   86.00   1.0000   16.9300
omega____ theta____ kappa____ phi______ frames
    -       17.9412   77.0000  150.0000 95

  3 omega  -45.00   46.00   1.0000   16.9300
omega____ theta____ kappa____ phi______ frames
    -       17.9412  -77.0000   30.0000 91

  4 omega  -12.00   84.00   1.0000   16.9300
omega____ theta____ kappa____ phi______ frames
    -       17.9412   77.0000  -60.0000 96

  5 omega   44.00   71.00   1.0000   16.9300
omega____ theta____ kappa____ phi______ frames
    -       17.9412  179.0000 -180.0000 27

  6 omega  -44.00   49.00   1.0000   16.9300
omega____ theta____ kappa____ phi______ frames
    -      -18.6443   77.0000 -120.0000 93

  7 omega  -12.00   88.00   1.0000   16.9300
omega____ theta____ kappa____ phi______ frames
    -       17.9412   77.0000   30.0000 100

  8 omega   34.00   94.00   1.0000   16.9300
omega____ theta____ kappa____ phi______ frames
    -       17.9412  179.0000   60.0000 60

  9 omega   -3.00   88.00   1.0000   16.9300
omega____ theta____ kappa____ phi______ frames
    -       17.9412   53.0000  -70.0000 91

 10 omega   34.00   94.00   1.0000   16.9300
omega____ theta____ kappa____ phi______ frames
    -       17.9412  179.0000 -180.0000 60

 11 omega  -52.00   48.00   1.0000   16.9300
omega____ theta____ kappa____ phi______ frames
    -       17.9412  -77.0000 -180.0000 100

 12 omega  -52.00   48.00   1.0000   16.9300
omega____ theta____ kappa____ phi______ frames
    -       17.9412  -77.0000  120.0000 100

 13 omega  -49.00   12.00   1.0000   16.9300
omega____ theta____ kappa____ phi______ frames
    -      -18.6443   77.0000    0.0000 61

 14 omega  -49.00   51.00   1.0000   16.9300
omega____ theta____ kappa____ phi______ frames
    -      -18.6443   77.0000  -90.0000 100

;
_diffrn_measurement_device Area
_diffrn_measurement_device_type 'Xcalibur, Sapphire3, Gemini'
_diffrn_measurement_method '\w scans'
_diffrn_orient_matrix_UB_11 0.0675041000
_diffrn_orient_matrix_UB_12 0.0276469000
_diffrn_orient_matrix_UB_13 0.0107748000
_diffrn_orient_matrix_UB_21 0.0206873000
_diffrn_orient_matrix_UB_22 -0.0209527000
_diffrn_orient_matrix_UB_23 0.0473025000
_diffrn_orient_matrix_UB_31 0.0274305000
_diffrn_orient_matrix_UB_32 -0.0419672000
_diffrn_orient_matrix_UB_33 -0.0253856000
_diffrn_radiation_monochromator graphite
_diffrn_radiation_source 'Enhance (Mo) X-ray Source'
_diffrn_radiation_type 'Mo K\a'
_diffrn_radiation_wavelength 0.71073
_diffrn_reflns_av_R_equivalents 0.036
_diffrn_reflns_av_unetI/netI 0.1060
_diffrn_reflns_limit_h_max 13
_diffrn_reflns_limit_h_min -12
_diffrn_reflns_limit_k_max 16
_diffrn_reflns_limit_k_min -17
_diffrn_reflns_limit_l_max 18
_diffrn_reflns_limit_l_min -18
_diffrn_reflns_number 36618
_diffrn_reflns_theta_full 25.064
_diffrn_reflns_theta_max 29.144
_diffrn_reflns_theta_min 4.151
_exptl_absorpt_coefficient_mu 0.075
_exptl_absorpt_correction_T_max 1.00000
_exptl_absorpt_correction_T_min 0.95452
_exptl_absorpt_correction_type multi-scan
_exptl_absorpt_process_details
;
CrysAlisPro, Agilent Technologies,
Version 1.171.35.11 (release 16-05-2011 CrysAlis171 .NET)
(compiled May 16 2011,17:55:39)
Empirical absorption correction using spherical harmonics,
 implemented in SCALE3 ABSPACK scaling algorithm.
;
_exptl_crystal_colour yellow
_exptl_crystal_density_diffrn 1.226
_exptl_crystal_density_method 'not measured'
_exptl_crystal_description prism
_exptl_crystal_F_000 648
_exptl_crystal_size_max 0.400
_exptl_crystal_size_mid 0.250
_exptl_crystal_size_min 0.200
_refine_diff_density_max 0.39
_refine_diff_density_min -0.35
_refine_ls_extinction_method None
_refine_ls_goodness_of_fit_ref 1.0757
_refine_ls_hydrogen_treatment constr
_refine_ls_matrix_type full
_refine_ls_number_parameters 434
_refine_ls_number_reflns 6078
_refine_ls_number_restraints 20
_refine_ls_R_factor_all 0.0928
_refine_ls_R_factor_gt 0.0678
_refine_ls_shift/su_max 0.0013347
_refine_ls_shift/su_mean 0.0000717
_refine_ls_structure_factor_coef F
_refine_ls_weighting_details
;
 Method, part 1, Chebychev polynomial, (Watkin, 1994, Prince, 1982) 
 [weight] = 1.0/[A~0~*T~0~(x)+A~1~*T~1~(x) ... +A~n-1~]*T~n-1~(x)] 
 where A~i~ are the Chebychev coefficients listed below and x= Fcalc/Fmax 
 Method = Robust Weighting (Prince, 1982) 
 W = [weight] * [1-(deltaF/6*sigmaF)^2^]^2^ 
 A~i~ are: 
 14.2 6.84 11.9 3.65 
;
_refine_ls_weighting_scheme calc
_refine_ls_wR_factor_all 0.0752
_refine_ls_wR_factor_gt 0.0662
_refine_ls_wR_factor_ref 0.0662
_reflns_limit_h_max 12
_reflns_limit_h_min -13
_reflns_limit_k_max 17
_reflns_limit_k_min -17
_reflns_limit_l_max 18
_reflns_limit_l_min 0
_reflns_number_gt 6078
_reflns_number_total 8018
_reflns_threshold_expression I>2.0\s(I)
_oxford_diffrn_Wilson_B_factor 2.78
_oxford_diffrn_Wilson_scale 0.07
_oxford_refine_ls_r_factor_ref 0.0678
_oxford_refine_ls_scale 5.568(11)
_oxford_reflns_number_all 8018
_oxford_reflns_threshold_expression_ref I>2.0\s(I)
_cod_data_source_file c5nj01052g1.cif
_cod_data_source_block 8
_cod_depositor_comments 'Adding full bibliography for 7054919--7054928.cif.'
_cod_original_cell_volume 1643.42(10)
_cod_original_sg_symbol_H-M 'P -1 '
_cod_database_code 7054922
_cell_oxdiff_length_a 9.6623(3)
_cell_oxdiff_length_b 13.1399(4)
_cell_oxdiff_length_c 13.4402(4)
_cell_oxdiff_angle_alpha 96.420(3)
_cell_oxdiff_angle_beta 103.728(3)
_cell_oxdiff_angle_gamma 92.257(3)
_cell_oxdiff_volume 1643.42(9)
_montpellier_reflns_maxres 0.73
_montpellier_reflns_completeness_maxres 90.71
_montpellier_reflns_redundancy_maxres 4.57

loop_
_symmetry_equiv_pos_as_xyz
x,y,z
-x,-y,-z

loop_
_atom_site_label
_atom_site_type_symbol
_atom_site_fract_x
_atom_site_fract_y
_atom_site_fract_z
_atom_site_U_iso_or_equiv
_atom_site_occupancy
_atom_site_adp_type
_atom_site_refinement_flags_posn
_atom_site_refinement_flags_adp
_atom_site_refinement_flags_occupancy
_atom_site_disorder_assembly
_atom_site_disorder_group
O1 O 1.03330(14) 0.83587(10) 0.99002(10) 0.0402 1.0000 Uani . . . . .
C2 C 0.98772(17) 0.85486(12) 1.07330(13) 0.0301 1.0000 Uani . . . . .
C3 C 0.89717(16) 0.78302(11) 1.10387(12) 0.0258 1.0000 Uani . . . . .
C4 C 0.86171(16) 0.68459(12) 1.04543(11) 0.0265 1.0000 Uani . . . . .
N5 N 0.90721(14) 0.65810(10) 0.96308(10) 0.0292 1.0000 Uani . . . . .
C6 C 0.87862(17) 0.55992(12) 0.90466(12) 0.0282 1.0000 Uani . . . . .
C7 C 0.95890(19) 0.53436(14) 0.83392(14) 0.0370 1.0000 Uani . . . . .
C8 C 0.9343(2) 0.43938(15) 0.77396(15) 0.0414 1.0000 Uani . . . . .
C9 C 0.83026(19) 0.36852(13) 0.78261(14) 0.0370 1.0000 Uani . . . . .
C10 C 0.7518(2) 0.39478(15) 0.85443(15) 0.0452 1.0000 Uani . . . . .
C11 C 0.7745(2) 0.48885(15) 0.91467(14) 0.0413 1.0000 Uani . . . . .
H111 H 0.7193 0.5044 0.9600 0.0505 1.0000 Uiso R . . . .
H101 H 0.6809 0.3459 0.8612 0.0556 1.0000 Uiso R . . . .
C12 C 0.7964(2) 0.26636(15) 0.71543(17) 0.0506 1.0000 Uani . . . . .
C13 C 0.6656(2) 0.26421(14) 0.62740(16) 0.0494 1.0000 Uani D . . . .
H331 H 0.5240 1.2313 1.3395 0.0468 1.0000 Uiso R . . . .
H121 H 0.7800 0.2142 0.7567 0.0632 1.0000 Uiso R . . . .
H122 H 0.8766 0.2505 0.6871 0.0622 1.0000 Uiso R . . . .
H81 H 0.9911 0.4249 0.7271 0.0506 1.0000 Uiso R . . . .
H71 H 1.0317 0.5825 0.8274 0.0455 1.0000 Uiso R . . . .
H51 H 0.9672 0.7109 0.9501 0.0500 1.0000 Uiso R . . . .
H41 H 0.8042 0.6371 1.0676 0.0344 1.0000 Uiso R . . . .
C16 C 0.85181(16) 0.80744(11) 1.19871(12) 0.0259 1.0000 Uani . . . . .
C17 C 0.90307(17) 0.90177(12) 1.26159(12) 0.0294 1.0000 Uani . . . . .
C18 C 0.99271(18) 0.97223(12) 1.22667(14) 0.0354 1.0000 Uani . . . . .
C19 C 1.03120(19) 0.95131(13) 1.13698(15) 0.0374 1.0000 Uani . . . . .
H191 H 1.0876 0.9987 1.1157 0.0473 1.0000 Uiso R . . . .
H181 H 1.0277 1.0349 1.2681 0.0430 1.0000 Uiso R . . . .
C20 C 0.86775(19) 0.92363(13) 1.35732(13) 0.0364 1.0000 Uani . . . . .
C21 C 0.7846(2) 0.85536(15) 1.39115(14) 0.0415 1.0000 Uani . . . . .
C22 C 0.7301(2) 0.76346(14) 1.32811(14) 0.0396 1.0000 Uani . . . . .
C23 C 0.76172(18) 0.74045(12) 1.23402(13) 0.0318 1.0000 Uani . . . . .
H231 H 0.7219 0.6797 1.1921 0.0395 1.0000 Uiso R . . . .
H221 H 0.6733 0.7170 1.3517 0.0480 1.0000 Uiso R . . . .
H211 H 0.7639 0.8692 1.4551 0.0489 1.0000 Uiso R . . . .
H201 H 0.9031 0.9859 1.3970 0.0452 1.0000 Uiso R . . . .
O24 O 0.49167(14) 0.66623(9) 1.00812(10) 0.0414 1.0000 Uani . . . . .
C25 C 0.40941(18) 0.64916(12) 0.91781(13) 0.0324 1.0000 Uani . . . . .
C26 C 0.32042(16) 0.72561(11) 0.87167(13) 0.0287 1.0000 Uani . . . . .
C27 C 0.32065(16) 0.82170(12) 0.92934(12) 0.0281 1.0000 Uani . . . . .
N28 N 0.40183(14) 0.84808(10) 1.02248(10) 0.0284 1.0000 Uani . . . . .
C29 C 0.40922(16) 0.94385(11) 1.08345(12) 0.0264 1.0000 Uani . . . . .
C30 C 0.33337(17) 1.02613(12) 1.04863(12) 0.0304 1.0000 Uani . . . . .
C31 C 0.34529(17) 1.11729(12) 1.11362(13) 0.0315 1.0000 Uani . . . . .
C32 C 0.43176(17) 1.12988(12) 1.21319(12) 0.0293 1.0000 Uani . . . . .
C33 C 0.43981(19) 1.22905(14) 1.28413(14) 0.0366 1.0000 Uani . . . . .
C34 C 0.3103(2) 1.24118(16) 1.32862(17) 0.0487 1.0000 Uani . . . . .
C35 C 0.3277(3) 1.33253(18) 1.41332(18) 0.0551 1.0000 Uani . . . . .
C36 C 0.3631(4) 1.43333(19) 1.3803(2) 0.0739 1.0000 Uani . . . . .
C46 C 0.1498(2) 0.77610(14) 0.71489(15) 0.0434 1.0000 Uani . . . . .
H461 H 0.1459 0.8416 0.7510 0.0541 1.0000 Uiso R . . . .
H332 H 0.4476 1.2885 1.2479 0.0464 1.0000 Uiso R . . . .
C37 C 0.5099(2) 1.04817(15) 1.24535(14) 0.0413 1.0000 Uani . . . . .
C38 C 0.4992(2) 0.95613(14) 1.18164(14) 0.0391 1.0000 Uani . . . . .
H381 H 0.5538 0.9017 1.2059 0.0491 1.0000 Uiso R . . . .
H371 H 0.5694 1.0534 1.3119 0.0508 1.0000 Uiso R . . . .
H311 H 0.2948 1.1710 1.0884 0.0374 1.0000 Uiso R . . . .
H301 H 0.2731 1.0201 0.9835 0.0387 1.0000 Uiso R . . . .
H281 H 0.4582 0.8014 1.0464 0.0500 1.0000 Uiso R . . . .
H271 H 0.2593 0.8699 0.8999 0.0350 1.0000 Uiso R . . . .
C39 C 0.23543(17) 0.70465(12) 0.76612(13) 0.0305 1.0000 Uani . . . . .
C40 C 0.23949(19) 0.60758(12) 0.70867(14) 0.0347 1.0000 Uani . . . . .
C41 C 0.3242(2) 0.53242(13) 0.75871(15) 0.0402 1.0000 Uani . . . . .
C42 C 0.4027(2) 0.55051(13) 0.85675(15) 0.0402 1.0000 Uani . . . . .
H421 H 0.4538 0.4986 0.8865 0.0491 1.0000 Uiso R . . . .
H411 H 0.3268 0.4675 0.7218 0.0502 1.0000 Uiso R . . . .
C43 C 0.1604(2) 0.58718(15) 0.60543(15) 0.0451 1.0000 Uani . . . . .
C44 C 0.0785(2) 0.65855(17) 0.55829(16) 0.0508 1.0000 Uani . . . . .
C45 C 0.0732(2) 0.75348(17) 0.61369(17) 0.0519 1.0000 Uani . . . . .
C141 C 0.6635(18) 0.1723(5) 0.5462(6) 0.0730 0.210(6) Uani D U P 1 2
C151 C 0.657(2) 0.0717(4) 0.5866(12) 0.0910 0.210(6) Uani D U P 1 2
H451 H 0.0158 0.8020 0.5819 0.0626 1.0000 Uiso R . . . .
H441 H 0.0262 0.6436 0.4894 0.0617 1.0000 Uiso R . . . .
H431 H 0.1664 0.5238 0.5707 0.0550 1.0000 Uiso R . . . .
C14 C 0.6007(2) 0.15686(17) 0.5791(2) 0.0427 0.790(6) Uani D U P 1 1
C15 C 0.7036(3) 0.0908(2) 0.5409(3) 0.0638 0.790(6) Uani D U P 1 1
H141 H 0.5634 0.1254 0.6284 0.0770 0.790(6) Uiso R . P 1 1
H142 H 0.5253 0.1638 0.5208 0.0770 0.790(6) Uiso R . P 1 1
H1411 H 0.7570 0.1747 0.5351 0.0600 0.210(6) Uiso R . P 1 2
H1412 H 0.5953 0.1691 0.4819 0.0600 0.210(6) Uiso R . P 1 2
H1511 H 0.6658 0.0075 0.5491 0.0600 0.210(6) Uiso R . P 1 2
H1512 H 0.7258 0.0798 0.6511 0.0600 0.210(6) Uiso R . P 1 2
H1513 H 0.5641 0.0742 0.5979 0.0600 0.210(6) Uiso R . P 1 2
H151 H 0.6556 0.0260 0.5115 0.1133 0.790(6) Uiso R . P 1 1
H152 H 0.7793 0.0819 0.5983 0.1133 0.790(6) Uiso R . P 1 1
H153 H 0.7412 0.1203 0.4907 0.1133 0.790(6) Uiso R . P 1 1
H131 H 0.5946 0.2993 0.6528 0.0610 0.790(6) Uiso R . P . .
H132 H 0.6910 0.2993 0.5756 0.0610 0.790(6) Uiso R . P . .
H133 H 0.6616 0.3274 0.5990 0.0610 0.210(6) Uiso R . P . .
H134 H 0.5809 0.2515 0.6496 0.0610 0.210(6) Uiso R . P . .
H341 H 0.2925 1.1800 1.3564 0.0606 1.0000 Uiso R . . . .
H342 H 0.2307 1.2511 1.2744 0.0606 1.0000 Uiso R . . . .
H351 H 0.4025 1.3204 1.4699 0.0671 1.0000 Uiso R . . . .
H352 H 0.2410 1.3369 1.4347 0.0671 1.0000 Uiso R . . . .
H361 H 0.3656 1.4876 1.4377 0.0903 1.0000 Uiso R . . . .
H362 H 0.4613 1.4278 1.3664 0.0903 1.0000 Uiso R . . . .
H363 H 0.2933 1.4449 1.3172 0.0903 1.0000 Uiso R . . . .

loop_
_atom_site_aniso_label
_atom_site_aniso_U_11
_atom_site_aniso_U_22
_atom_site_aniso_U_33
_atom_site_aniso_U_23
_atom_site_aniso_U_13
_atom_site_aniso_U_12
O1 0.0475(7) 0.0359(6) 0.0431(7) 0.0064(5) 0.0228(6) -0.0036(5)
C2 0.0304(8) 0.0259(7) 0.0355(8) 0.0066(6) 0.0094(6) 0.0032(6)
C3 0.0278(7) 0.0206(7) 0.0285(7) 0.0029(6) 0.0056(6) 0.0035(6)
C4 0.0270(7) 0.0264(7) 0.0262(7) 0.0045(6) 0.0064(6) 0.0020(6)
N5 0.0310(7) 0.0262(6) 0.0312(7) 0.0011(5) 0.0107(5) 0.0001(5)
C6 0.0297(7) 0.0281(7) 0.0256(7) -0.0002(6) 0.0057(6) 0.0036(6)
C7 0.0359(9) 0.0366(9) 0.0401(9) -0.0022(7) 0.0164(7) -0.0013(7)
C8 0.0367(9) 0.0441(10) 0.0420(10) -0.0088(8) 0.0119(8) 0.0090(8)
C9 0.0375(9) 0.0313(8) 0.0340(9) -0.0039(7) -0.0045(7) 0.0094(7)
C10 0.0507(11) 0.0371(10) 0.0447(11) -0.0039(8) 0.0123(9) -0.0132(8)
C11 0.0431(10) 0.0432(10) 0.0371(9) -0.0095(8) 0.0179(8) -0.0104(8)
C12 0.0532(12) 0.0331(10) 0.0511(12) -0.0115(8) -0.0093(9) 0.0128(8)
C13 0.0500(11) 0.0370(10) 0.0507(12) -0.0061(8) -0.0036(9) 0.0073(8)
C16 0.0273(7) 0.0226(7) 0.0271(7) 0.0031(6) 0.0042(6) 0.0071(6)
C17 0.0295(8) 0.0236(7) 0.0323(8) 0.0007(6) 0.0027(6) 0.0074(6)
C18 0.0340(8) 0.0210(7) 0.0466(10) -0.0031(7) 0.0040(7) 0.0024(6)
C19 0.0358(9) 0.0241(8) 0.0528(11) 0.0062(7) 0.0116(8) -0.0018(6)
C20 0.0407(9) 0.0298(8) 0.0333(9) -0.0087(7) 0.0030(7) 0.0089(7)
C21 0.0526(11) 0.0443(10) 0.0305(9) 0.0016(7) 0.0151(8) 0.0143(8)
C22 0.0509(10) 0.0336(9) 0.0409(10) 0.0065(7) 0.0227(8) 0.0061(8)
C23 0.0400(9) 0.0240(7) 0.0326(8) 0.0009(6) 0.0128(7) 0.0011(6)
O24 0.0496(7) 0.0315(6) 0.0430(7) 0.0077(5) 0.0085(6) 0.0094(5)
C25 0.0370(9) 0.0249(7) 0.0389(9) 0.0047(6) 0.0161(7) 0.0012(6)
C26 0.0295(8) 0.0224(7) 0.0365(8) 0.0001(6) 0.0145(6) -0.0006(6)
C27 0.0272(7) 0.0251(7) 0.0332(8) 0.0020(6) 0.0104(6) 0.0012(6)
N28 0.0312(7) 0.0227(6) 0.0328(7) 0.0030(5) 0.0106(5) 0.0031(5)
C29 0.0278(7) 0.0238(7) 0.0291(8) 0.0006(6) 0.0114(6) -0.0007(6)
C30 0.0313(8) 0.0294(8) 0.0279(8) 0.0016(6) 0.0028(6) 0.0025(6)
C31 0.0329(8) 0.0249(7) 0.0361(9) 0.0030(6) 0.0073(7) 0.0043(6)
C32 0.0298(8) 0.0274(8) 0.0316(8) -0.0013(6) 0.0124(6) -0.0015(6)
C33 0.0388(9) 0.0335(9) 0.0364(9) -0.0064(7) 0.0123(7) -0.0003(7)
C34 0.0484(11) 0.0427(10) 0.0565(12) -0.0101(9) 0.0243(10) -0.0030(8)
C35 0.0582(13) 0.0558(13) 0.0549(13) -0.0074(10) 0.0270(10) 0.0062(10)
C36 0.110(2) 0.0484(13) 0.0546(14) -0.0052(11) 0.0048(14) 0.0220(14)
C46 0.0431(10) 0.0330(9) 0.0460(11) -0.0073(8) 0.0001(8) 0.0046(7)
C37 0.0497(10) 0.0414(10) 0.0280(8) -0.0008(7) 0.0010(7) 0.0098(8)
C38 0.0488(10) 0.0324(9) 0.0339(9) 0.0041(7) 0.0039(8) 0.0139(7)
C39 0.0292(8) 0.0248(7) 0.0379(9) -0.0030(6) 0.0132(6) -0.0043(6)
C40 0.0382(9) 0.0257(8) 0.0429(9) -0.0027(7) 0.0196(7) -0.0066(6)
C41 0.0562(11) 0.0197(7) 0.0488(11) -0.0038(7) 0.0255(9) -0.0019(7)
C42 0.0504(11) 0.0235(8) 0.0525(11) 0.0065(7) 0.0225(9) 0.0066(7)
C43 0.0533(11) 0.0351(9) 0.0450(11) -0.0114(8) 0.0183(9) -0.0120(8)
C44 0.0512(12) 0.0518(12) 0.0404(10) -0.0071(9) 0.0015(9) -0.0110(9)
C45 0.0495(11) 0.0471(11) 0.0486(12) -0.0014(9) -0.0050(9) 0.0025(9)
C141 0.084(11) 0.063(8) 0.050(7) 0.001(6) -0.021(7) -0.013(7)
C151 0.100(13) 0.059(9) 0.093(12) -0.037(8) 0.011(9) -0.033(8)
C14 0.0415(14) 0.0349(14) 0.0456(16) -0.0042(11) 0.0037(11) -0.0026(10)
C15 0.058(2) 0.054(2) 0.063(2) -0.0260(16) -0.0048(15) 0.0150(16)

loop_
_atom_type_symbol
_atom_type_scat_dispersion_real
_atom_type_scat_dispersion_imag
_atom_type_scat_Cromer_Mann_a1
_atom_type_scat_Cromer_Mann_b1
_atom_type_scat_Cromer_Mann_a2
_atom_type_scat_Cromer_Mann_b2
_atom_type_scat_Cromer_Mann_a3
_atom_type_scat_Cromer_Mann_b3
_atom_type_scat_Cromer_Mann_a4
_atom_type_scat_Cromer_Mann_b4
_atom_type_scat_Cromer_Mann_c
_atom_type_scat_source
C 0.0033 0.0016 2.3100 20.8439 1.0200 10.2075 1.5886 0.5687 0.8650 51.6512 0.2156 'International Tables Vol C 4.2.6.8 and 6.1.1.4'
H 0.0000 0.0000 0.4930 10.5109 0.3229 26.1257 0.1402 3.1424 0.0408 57.7998 0.0030 'International Tables Vol C 4.2.6.8 and 6.1.1.4'
O 0.0106 0.0060 3.0485 13.2771 2.2868 5.7011 1.5463 0.3239 0.8670 32.9089 0.2508 'International Tables Vol C 4.2.6.8 and 6.1.1.4'
N 0.0061 0.0033 12.2126 0.0057 3.1322 9.8933 2.0125 28.9975 1.1663 0.5826 -11.5290 'International Tables Vol C 4.2.6.8 and 6.1.1.4'

loop_
_montpellier_diffrn_reflns_class_number
_montpellier_diffrn_reflns_class_d_res_high
_montpellier_diffrn_reflns_class_d_res_low
_montpellier_diffrn_reflns_class_redundancy
_montpellier_diffrn_reflns_class_av_i/ui
_diffrn_reflns_class_av_R_eq
_montpellier_diffrn_reflns_class_completeness_shell
_montpellier_diffrn_reflns_class_cumul_completeness
0 100.0 1.61 7.2 76.18 0.016 96.7 96.74
1 1.61 1.28 6.4 25.76 0.039 100.0 98.34
2 1.28 1.13 5.7 22.82 0.039 100.0 98.89
3 1.13 1.02 5.1 14.07 0.057 100.0 99.16
4 1.02 0.95 4.7 9.62 0.094 100.0 99.33
5 0.95 0.89 4.3 7.18 0.125 100.0 99.44
6 0.89 0.85 4.0 5.88 0.162 100.0 99.52
7 0.85 0.81 3.7 4.67 0.200 100.0 99.58
8 0.81 0.78 2.9 4.17 0.206 97.1 99.30
9 0.78 0.73 1.6 2.65 0.233 51.2 90.71

loop_
_geom_angle_atom_site_label_1
_geom_angle_atom_site_label_2
_geom_angle_atom_site_label_3
_geom_angle
_geom_angle_publ_flag
O1 C2 C3 122.21(14) yes
O1 C2 C19 118.93(15) yes
C3 C2 C19 118.86(15) yes
C2 C3 C4 119.31(14) yes
C2 C3 C16 119.87(14) yes
C4 C3 C16 120.62(14) yes
C3 C4 N5 122.28(14) yes
C3 C4 H41 118.5 no
N5 C4 H41 119.2 no
C4 N5 C6 124.17(14) yes
C4 N5 H51 111.5 no
C6 N5 H51 124.1 no
N5 C6 C7 117.92(15) yes
N5 C6 C11 123.26(15) yes
C7 C6 C11 118.82(15) yes
C6 C7 C8 120.25(17) yes
C6 C7 H71 119.2 no
C8 C7 H71 120.5 no
C7 C8 C9 121.41(17) yes
C7 C8 H81 117.7 no
C9 C8 H81 120.9 no
C8 C9 C10 117.67(16) yes
C8 C9 C12 122.77(18) yes
C10 C9 C12 119.53(18) yes
C9 C10 C11 121.78(18) yes
C9 C10 H101 117.9 no
C11 C10 H101 120.3 no
C6 C11 C10 120.06(17) yes
C6 C11 H111 120.4 no
C10 C11 H111 119.5 no
C9 C12 C13 113.51(15) yes
C9 C12 H121 109.2 no
C13 C12 H121 107.6 no
C9 C12 H122 108.8 no
C13 C12 H122 108.4 no
H121 C12 H122 109.3 no
C12 C13 C14 114.88(18) yes
C12 C13 H131 108.1 no
C14 C13 H131 107.5 no
C12 C13 H132 108.0 no
C14 C13 H132 108.9 no
H131 C13 H132 109.5 no
C12 C13 H133 110.5 no
C14 C13 H133 130.5 no
H131 C13 H133 75.2 no
H132 C13 H133 35.8 no
C12 C13 H134 111.1 no
C14 C13 H134 71.6 no
H131 C13 H134 38.8 no
H132 C13 H134 136.1 no
H133 C13 H134 109.5 no
C12 C13 C141 110.1(6) yes
C12 C13 H131 108.1 no
C141 C13 H131 134.7 no
C12 C13 H132 108.0 no
C141 C13 H132 80.8 no
H131 C13 H132 109.5 no
C12 C13 H133 110.5 no
C141 C13 H133 112.1 no
H131 C13 H133 75.2 no
H132 C13 H133 35.8 no
C12 C13 H134 111.1 no
C141 C13 H134 103.4 no
H131 C13 H134 38.8 no
H132 C13 H134 136.1 no
H133 C13 H134 109.5 no
C3 C16 C17 119.18(14) yes
C3 C16 C23 123.24(14) yes
C17 C16 C23 117.54(14) yes
C16 C17 C18 118.75(15) yes
C16 C17 C20 119.89(15) yes
C18 C17 C20 121.35(15) yes
C17 C18 C19 122.20(15) yes
C17 C18 H181 119.3 no
C19 C18 H181 118.5 no
C2 C19 C18 121.02(16) yes
C2 C19 H191 118.6 no
C18 C19 H191 120.4 no
C17 C20 C21 121.12(16) yes
C17 C20 H201 118.0 no
C21 C20 H201 120.9 no
C20 C21 C22 119.30(16) yes
C20 C21 H211 120.9 no
C22 C21 H211 119.8 no
C21 C22 C23 120.86(17) yes
C21 C22 H221 119.0 no
C23 C22 H221 120.2 no
C16 C23 C22 121.21(15) yes
C16 C23 H231 119.2 no
C22 C23 H231 119.5 no
O24 C25 C26 122.57(15) yes
O24 C25 C42 120.24(16) yes
C26 C25 C42 117.19(16) yes
C25 C26 C27 119.10(15) yes
C25 C26 C39 120.45(14) yes
C27 C26 C39 120.42(14) yes
C26 C27 N28 123.59(15) yes
C26 C27 H271 118.6 no
N28 C27 H271 117.8 no
C27 N28 C29 126.33(14) yes
C27 N28 H281 114.8 no
C29 N28 H281 118.8 no
N28 C29 C30 123.16(14) yes
N28 C29 C38 117.75(14) yes
C30 C29 C38 119.08(14) yes
C29 C30 C31 119.64(15) yes
C29 C30 H301 120.8 no
C31 C30 H301 119.5 no
C30 C31 C32 121.98(15) yes
C30 C31 H311 118.0 no
C32 C31 H311 120.0 no
C31 C32 C33 121.15(15) yes
C31 C32 C37 117.54(14) yes
C33 C32 C37 121.31(15) yes
C32 C33 H331 108.4 no
C32 C33 C34 113.42(15) yes
H331 C33 C34 109.3 no
C32 C33 H332 111.2 no
H331 C33 H332 107.8 no
C34 C33 H332 106.5 no
C33 C34 C35 113.65(16) yes
C33 C34 H341 108.3 no
C35 C34 H341 108.9 no
C33 C34 H342 108.5 no
C35 C34 H342 108.0 no
H341 C34 H342 109.5 no
C34 C35 C36 114.02(19) yes
C34 C35 H351 108.2 no
C36 C35 H351 108.2 no
C34 C35 H352 108.5 no
C36 C35 H352 108.3 no
H351 C35 H352 109.5 no
C35 C36 H361 108.2 no
C35 C36 H362 105.4 no
H361 C36 H362 110.6 no
C35 C36 H363 110.4 no
H361 C36 H363 111.8 no
H362 C36 H363 110.2 no
H461 C46 C39 118.7 no
H461 C46 C45 119.5 no
C39 C46 C45 121.75(17) yes
C32 C37 C38 121.38(16) yes
C32 C37 H371 120.3 no
C38 C37 H371 118.3 no
C37 C38 C29 120.32(16) yes
C37 C38 H381 119.4 no
C29 C38 H381 120.3 no
C26 C39 C46 123.80(14) yes
C26 C39 C40 119.32(15) yes
C46 C39 C40 116.87(16) yes
C39 C40 C41 118.44(16) yes
C39 C40 C43 119.91(17) yes
C41 C40 C43 121.65(16) yes
C40 C41 C42 122.87(15) yes
C40 C41 H411 119.3 no
C42 C41 H411 117.8 no
C25 C42 C41 121.59(17) yes
C25 C42 H421 118.8 no
C41 C42 H421 119.6 no
C40 C43 C44 121.52(17) yes
C40 C43 H431 117.3 no
C44 C43 H431 121.1 no
C43 C44 C45 119.11(19) yes
C43 C44 H441 120.4 no
C45 C44 H441 120.5 no
C44 C45 C46 120.8(2) yes
C44 C45 H451 119.2 no
C46 C45 H451 120.0 no
C13 C141 C151 113.31(5) yes
C13 C141 H1411 104.6 no
C151 C141 H1411 101.0 no
C13 C141 H1412 117.9 no
C151 C141 H1412 109.0 no
H1411 C141 H1412 109.5 no
C141 C151 H1511 124.4 no
C141 C151 H1512 105.4 no
H1511 C151 H1512 109.5 no
C141 C151 H1513 97.5 no
H1511 C151 H1513 109.5 no
H1512 C151 H1513 109.5 no
C13 C14 C15 113.31(5) yes
C13 C14 H141 108.7 no
C15 C14 H141 110.5 no
C13 C14 H142 108.2 no
C15 C14 H142 106.6 no
H141 C14 H142 109.5 no
C14 C15 H151 108.4 no
C14 C15 H152 108.0 no
H151 C15 H152 109.5 no
C14 C15 H153 111.9 no
H151 C15 H153 109.5 no
H152 C15 H153 109.5 no
C13 H131 H134 70.6 no
C13 H132 H133 72.1 no
H132 H133 C13 72.1 no
H131 H134 C13 70.6 no

loop_
_geom_bond_atom_site_label_1
_geom_bond_atom_site_label_2
_geom_bond_distance
_geom_bond_publ_flag
O1 C2 1.300(2) yes
C2 C3 1.420(2) yes
C2 C19 1.435(2) yes
C3 C4 1.420(2) yes
C3 C16 1.451(2) yes
C4 N5 1.302(2) yes
C4 H41 0.938 no
N5 C6 1.414(2) yes
N5 H51 0.944 no
C6 C7 1.385(2) yes
C6 C11 1.386(2) yes
C7 C8 1.387(2) yes
C7 H71 0.954 no
C8 C9 1.377(3) yes
C8 H81 0.937 no
C9 C10 1.385(3) yes
C9 C12 1.509(2) yes
C10 C11 1.379(3) yes
C10 H101 0.948 no
C11 H111 0.912 no
C12 C13 1.509(3) yes
C12 H121 0.959 no
C12 H122 0.961 no
C13 C14 1.529(2) yes
C13 H131 0.950 no
C13 H132 0.950 no
C13 H133 0.950 no
C13 H134 0.950 no
C13 C141 1.530(3) yes
C13 H131 0.950 no
C13 H132 0.950 no
C13 H133 0.950 no
C13 H134 0.950 no
H331 C33 0.961 no
C16 C17 1.419(2) yes
C16 C23 1.410(2) yes
C17 C18 1.433(2) yes
C17 C20 1.410(2) yes
C18 C19 1.347(3) yes
C18 H181 0.943 no
C19 H191 0.925 no
C20 C21 1.365(3) yes
C20 H201 0.930 no
C21 C22 1.401(3) yes
C21 H211 0.928 no
C22 C23 1.374(2) yes
C22 H221 0.935 no
C23 H231 0.936 no
O24 C25 1.274(2) yes
C25 C26 1.445(2) yes
C25 C42 1.445(2) yes
C26 C27 1.405(2) yes
C26 C39 1.451(2) yes
C27 N28 1.311(2) yes
C27 H271 0.940 no
N28 C29 1.4123(19) yes
N28 H281 0.874 no
C29 C30 1.392(2) yes
C29 C38 1.386(2) yes
C30 C31 1.385(2) yes
C30 H301 0.922 no
C31 C32 1.388(2) yes
C31 H311 0.924 no
C32 C33 1.514(2) yes
C32 C37 1.387(2) yes
C33 C34 1.516(3) yes
C33 H332 0.975 no
C34 C35 1.534(3) yes
C34 H341 0.950 no
C34 H342 0.950 no
C35 C36 1.495(4) yes
C35 H351 0.950 no
C35 H352 0.950 no
C36 H361 0.986 no
C36 H362 1.013 no
C36 H363 0.981 no
C46 H461 0.947 no
C46 C39 1.405(3) yes
C46 C45 1.379(3) yes
C37 C38 1.387(2) yes
C37 H371 0.935 no
C38 H381 0.946 no
C39 C40 1.422(2) yes
C40 C41 1.431(3) yes
C40 C43 1.406(3) yes
C41 C42 1.345(3) yes
C41 H411 0.942 no
C42 H421 0.929 no
C43 C44 1.364(3) yes
C43 H431 0.919 no
C44 C45 1.389(3) yes
C44 H441 0.938 no
C45 H451 0.934 no
C141 C151 1.488(5) yes
C141 H1411 0.950 no
C141 H1412 0.950 no
C151 H1511 0.950 no
C151 H1512 0.950 no
C151 H1513 0.950 no
C14 C15 1.489(3) yes
C14 H141 0.950 no
C14 H142 0.950 no
C15 H151 0.950 no
C15 H152 0.950 no
C15 H153 0.950 no
H131 H134 0.632 no
H132 H133 0.583 no

loop_
_geom_hbond_atom_site_label_D
_geom_hbond_atom_site_label_H
_geom_hbond_atom_site_label_A
_geom_hbond_angle_DHA
_geom_hbond_distance_DH
_geom_hbond_distance_HA
_geom_hbond_distance_DA
_geom_hbond_publ_flag
N5 H51 O1 143.57(6) 0.944 1.718 2.540(3) yes
N28 H281 O24 138.59(6) 0.874 1.856 2.577(3) yes
